data_7016285
loop_
_publ_author_name
'Wanniarachchi, Sarath'
'Liddle, Brendan J.'
'Toussaint, John'
'Lindeman, Sergey V.'
'Bennett, Brian'
'Gardinier, James R.'

_publ_section_title
;
 Using sterics to promote reactivity in fac-Re(CO)(3) complexes of some
 'non-innocent' NNN-pincer ligands.
;
_journal_issue 35
_journal_name_full 'Dalton transactions (Cambridge, England : 2003)'
_journal_page_first 8776
_journal_page_last 8787
_journal_paper_doi 10.1039/c1dt10030k
_journal_volume 40
_journal_year 2011
_chemical_formula_sum 'C22 H23 N5'
_chemical_formula_weight 357.45
_chemical_name_systematic
;
?
;
_space_group_IT_number 60
_symmetry_cell_setting orthorhombic
_symmetry_space_group_name_Hall '-P 2n 2ab'
_symmetry_space_group_name_H-M 'P b c n'
_atom_sites_solution_hydrogens geom
_atom_sites_solution_primary direct
_atom_sites_solution_secondary difmap
_audit_creation_method SHELXL-97
_cell_angle_alpha 90.00
_cell_angle_beta 90.00
_cell_angle_gamma 90.00
_cell_formula_units_Z 8
_cell_length_a 14.6980(3)
_cell_length_b 7.7505(2)
_cell_length_c 33.6382(8)
_cell_measurement_reflns_used 9951
_cell_measurement_temperature 100(2)
_cell_measurement_theta_max 67
_cell_measurement_theta_min 3
_cell_volume 3831.96(16)
_computing_cell_refinement 'SAINT v7.60A (Bruker, 2009)'
_computing_data_collection 'APEX2-2009.3-0 (Bruker, 2009)'
_computing_data_reduction 'SADABS-2008/1 (Bruker, 2008)'
_computing_molecular_graphics 'XP v5.1 (Bruker, 1998)'
_computing_publication_material 'XCIF-2008/2 (Bruker, 2008)'
_computing_structure_refinement 'SHELXL-2008/4(Bruker, 2008)'
_computing_structure_solution 'XS/SHELXTL-2008/4 (Bruker, 2008)'
_diffrn_ambient_temperature 100(2)
_diffrn_measured_fraction_theta_full 0.997
_diffrn_measured_fraction_theta_max 0.987
_diffrn_measurement_device_type 'Bruker APEX2 CCD detector'
_diffrn_measurement_method '\w scans'
_diffrn_radiation_monochromator graphite
_diffrn_radiation_source 'fine-focus sealed tube'
_diffrn_radiation_type CuK\a
_diffrn_radiation_wavelength 1.54178
_diffrn_reflns_av_R_equivalents 0.0306
_diffrn_reflns_av_sigmaI/netI 0.0147
_diffrn_reflns_limit_h_max 17
_diffrn_reflns_limit_h_min 0
_diffrn_reflns_limit_k_max 9
_diffrn_reflns_limit_k_min 0
_diffrn_reflns_limit_l_max 40
_diffrn_reflns_limit_l_min 0
_diffrn_reflns_number 32005
_diffrn_reflns_theta_full 67.00
_diffrn_reflns_theta_max 67.97
_diffrn_reflns_theta_min 2.63
_exptl_absorpt_coefficient_mu 0.597
_exptl_absorpt_correction_T_max 0.9318
_exptl_absorpt_correction_T_min 0.7835
_exptl_absorpt_correction_type multi-scan
_exptl_absorpt_process_details
;
SADABS. Program for empirical absorption correction of
area-detector data. University of Goetingen. Germany.
Sheldrick, G. M. 1996
;
_exptl_crystal_colour colorless
_exptl_crystal_density_diffrn 1.239
_exptl_crystal_density_method 'not measured'
_exptl_crystal_description prism
_exptl_crystal_F_000 1520
_exptl_crystal_size_max 0.43
_exptl_crystal_size_mid 0.18
_exptl_crystal_size_min 0.12
_refine_diff_density_max 0.237
_refine_diff_density_min -0.158
_refine_diff_density_rms 0.036
_refine_ls_extinction_coef 0.00043(8)
_refine_ls_extinction_expression Fc^*^=kFc[1+0.001xFc^2^\l^3^/sin(2\q)]^-1/4^
_refine_ls_extinction_method SHELXL
_refine_ls_goodness_of_fit_ref 1.020
_refine_ls_hydrogen_treatment mixed
_refine_ls_matrix_type full
_refine_ls_number_parameters 253
_refine_ls_number_reflns 3444
_refine_ls_number_restraints 0
_refine_ls_restrained_S_all 1.020
_refine_ls_R_factor_all 0.0432
_refine_ls_R_factor_gt 0.0382
_refine_ls_shift/su_max 0.000
_refine_ls_shift/su_mean 0.000
_refine_ls_structure_factor_coef Fsqd
_refine_ls_weighting_details 'calc w=1/[\s^2^(Fo^2^)+(0.0536P)^2^+1.6557P] where P=(Fo^2^+2Fc^2^)/3'
_refine_ls_weighting_scheme calc
_refine_ls_wR_factor_gt 0.0988
_refine_ls_wR_factor_ref 0.1024
_reflns_number_gt 3072
_reflns_number_total 3444
_reflns_threshold_expression >2sigma(I)
_cod_data_source_file c1dt10030k.txt
_cod_data_source_block gard9u_HLMe
_cod_database_code 7016285

loop_
_symmetry_equiv_pos_as_xyz
'x, y, z'
'-x+1/2, -y+1/2, z+1/2'
'-x, y, -z+1/2'
'x+1/2, -y+1/2, -z'
'-x, -y, -z'
'x-1/2, y-1/2, -z-1/2'
'x, -y, z-1/2'
'-x-1/2, y-1/2, z'

loop_
_atom_site_label
_atom_site_type_symbol
_atom_site_fract_x
_atom_site_fract_y
_atom_site_fract_z
_atom_site_U_iso_or_equiv
_atom_site_adp_type
_atom_site_occupancy
_atom_site_symmetry_multiplicity
_atom_site_calc_flag
_atom_site_refinement_flags
N1 N 0.49588(8) 0.17034(16) 0.42209(3) 0.0301(3) Uani 1 1 d .
N2 N 0.55500(8) 0.04262(15) 0.43227(3) 0.0263(3) Uani 1 1 d .
N3 N 0.49806(8) 0.43314(15) 0.33563(3) 0.0268(3) Uani 1 1 d .
N4 N 0.56099(7) 0.43951(14) 0.30579(3) 0.0240(3) Uani 1 1 d .
N5 N 0.62347(8) 0.17692(16) 0.35894(3) 0.0276(3) Uani 1 1 d .
H5N H 0.5764(12) 0.233(2) 0.3668(5) 0.032(4) Uiso 1 1 d .
C1 C 0.41411(10) 0.1106(2) 0.43325(4) 0.0316(3) Uani 1 1 d .
C2 C 0.42143(11) -0.0525(2) 0.45037(4) 0.0350(4) Uani 1 1 d .
H2A H 0.3734 -0.1216 0.4606 0.042 Uiso 1 1 calc R
C3 C 0.51198(11) -0.09240(19) 0.44943(4) 0.0328(3) Uani 1 1 d .
H3A H 0.5394 -0.1953 0.4590 0.039 Uiso 1 1 calc R
C4 C 0.65063(9) 0.05749(16) 0.42490(4) 0.0251(3) Uani 1 1 d .
C5 C 0.71024(10) 0.00511(17) 0.45459(4) 0.0263(3) Uani 1 1 d .
H5A H 0.6864 -0.0313 0.4795 0.032 Uiso 1 1 calc R
C6 C 0.80371(10) 0.00463(17) 0.44889(4) 0.0269(3) Uani 1 1 d .
C7 C 0.83587(9) 0.05856(17) 0.41195(4) 0.0265(3) Uani 1 1 d .
H7A H 0.8994 0.0563 0.4069 0.032 Uiso 1 1 calc R
C8 C 0.77751(9) 0.11515(17) 0.38256(4) 0.0256(3) Uani 1 1 d .
H8A H 0.8020 0.1542 0.3580 0.031 Uiso 1 1 calc R
C9 C 0.68295(9) 0.11639(17) 0.38809(4) 0.0244(3) Uani 1 1 d .
C10 C 0.86787(11) -0.0495(2) 0.48160(4) 0.0337(3) Uani 1 1 d .
H10A H 0.8349 -0.1196 0.5011 0.051 Uiso 1 1 calc R
H10B H 0.8926 0.0533 0.4947 0.051 Uiso 1 1 calc R
H10C H 0.9178 -0.1174 0.4703 0.051 Uiso 1 1 calc R
C11 C 0.46914(10) 0.59554(19) 0.33965(4) 0.0310(3) Uani 1 1 d .
C12 C 0.51274(10) 0.70471(19) 0.31260(5) 0.0384(4) Uani 1 1 d .
H12A H 0.5040 0.8254 0.3095 0.046 Uiso 1 1 calc R
C13 C 0.57061(10) 0.60155(19) 0.29146(5) 0.0338(3) Uani 1 1 d .
H13A H 0.6101 0.6369 0.2706 0.041 Uiso 1 1 calc R
C14 C 0.60327(8) 0.28615(17) 0.29147(4) 0.0228(3) Uani 1 1 d .
C15 C 0.61209(9) 0.26536(18) 0.25061(4) 0.0256(3) Uani 1 1 d .
H15A H 0.5878 0.3509 0.2334 0.031 Uiso 1 1 calc R
C16 C 0.65547(9) 0.12281(19) 0.23427(4) 0.0280(3) Uani 1 1 d .
C17 C 0.68960(9) 0.00010(19) 0.26058(4) 0.0287(3) Uani 1 1 d .
H17A H 0.7197 -0.0988 0.2503 0.034 Uiso 1 1 calc R
C18 C 0.68066(9) 0.01874(18) 0.30138(4) 0.0267(3) Uani 1 1 d .
H18A H 0.7050 -0.0675 0.3184 0.032 Uiso 1 1 calc R
C19 C 0.63674(8) 0.16128(17) 0.31805(4) 0.0230(3) Uani 1 1 d .
C20 C 0.66482(11) 0.1035(2) 0.18981(4) 0.0393(4) Uani 1 1 d .
H20A H 0.6059 0.1253 0.1771 0.059 Uiso 1 1 calc R
H20B H 0.6849 -0.0139 0.1835 0.059 Uiso 1 1 calc R
H20C H 0.7097 0.1865 0.1799 0.059 Uiso 1 1 calc R
C21 C 0.33039(10) 0.2155(2) 0.42632(5) 0.0433(4) Uani 1 1 d .
H21A H 0.3397 0.2911 0.4033 0.065 Uiso 1 1 calc R
H21B H 0.3177 0.2858 0.4499 0.065 Uiso 1 1 calc R
H21C H 0.2788 0.1385 0.4212 0.065 Uiso 1 1 calc R
C22 C 0.39941(11) 0.6388(2) 0.37052(5) 0.0425(4) Uani 1 1 d .
H22A H 0.4200 0.5969 0.3965 0.064 Uiso 1 1 calc R
H22B H 0.3415 0.5835 0.3637 0.064 Uiso 1 1 calc R
H22C H 0.3911 0.7641 0.3716 0.064 Uiso 1 1 calc R

loop_
_atom_site_aniso_label
_atom_site_aniso_U_11
_atom_site_aniso_U_22
_atom_site_aniso_U_33
_atom_site_aniso_U_23
_atom_site_aniso_U_13
_atom_site_aniso_U_12
N1 0.0247(6) 0.0357(7) 0.0299(6) -0.0013(5) 0.0024(5) 0.0011(5)
N2 0.0263(6) 0.0275(6) 0.0252(6) -0.0018(5) 0.0043(5) -0.0011(5)
N3 0.0246(6) 0.0308(6) 0.0252(6) -0.0050(5) -0.0026(5) 0.0048(5)
N4 0.0203(5) 0.0239(6) 0.0279(6) -0.0004(4) -0.0040(4) 0.0011(4)
N5 0.0262(6) 0.0296(6) 0.0270(6) 0.0026(5) 0.0040(5) 0.0074(5)
C1 0.0253(7) 0.0434(9) 0.0262(7) -0.0107(6) 0.0028(6) -0.0043(6)
C2 0.0344(8) 0.0383(8) 0.0322(8) -0.0077(6) 0.0107(6) -0.0112(7)
C3 0.0376(8) 0.0299(7) 0.0309(7) -0.0019(6) 0.0096(6) -0.0051(6)
C4 0.0257(7) 0.0212(6) 0.0284(7) -0.0025(5) 0.0051(6) 0.0001(5)
C5 0.0334(7) 0.0228(7) 0.0229(6) -0.0004(5) 0.0050(6) 0.0003(6)
C6 0.0306(7) 0.0222(7) 0.0279(7) -0.0029(5) -0.0004(6) 0.0026(5)
C7 0.0247(7) 0.0234(7) 0.0314(7) -0.0025(5) 0.0027(6) 0.0009(5)
C8 0.0280(7) 0.0230(7) 0.0258(7) 0.0011(5) 0.0061(6) -0.0004(5)
C9 0.0271(7) 0.0200(6) 0.0260(7) -0.0002(5) 0.0027(6) 0.0014(5)
C10 0.0359(8) 0.0357(8) 0.0295(7) -0.0002(6) -0.0010(6) 0.0045(6)
C11 0.0265(7) 0.0319(8) 0.0345(8) -0.0100(6) -0.0116(6) 0.0067(6)
C12 0.0307(8) 0.0238(7) 0.0607(10) -0.0007(7) -0.0079(7) 0.0060(6)
C13 0.0256(7) 0.0262(7) 0.0495(9) 0.0070(6) -0.0031(6) 0.0010(6)
C14 0.0159(6) 0.0231(6) 0.0293(7) -0.0013(5) -0.0012(5) -0.0024(5)
C15 0.0182(6) 0.0311(7) 0.0276(7) 0.0018(6) -0.0024(5) -0.0021(5)
C16 0.0185(6) 0.0370(8) 0.0286(7) -0.0045(6) 0.0009(5) -0.0040(6)
C17 0.0208(6) 0.0281(7) 0.0372(8) -0.0078(6) 0.0027(6) -0.0003(5)
C18 0.0239(6) 0.0223(7) 0.0338(7) 0.0019(6) 0.0001(6) 0.0002(5)
C19 0.0182(6) 0.0228(6) 0.0279(7) 0.0009(5) 0.0009(5) -0.0037(5)
C20 0.0321(8) 0.0537(10) 0.0322(8) -0.0076(7) 0.0036(7) 0.0021(7)
C21 0.0262(8) 0.0592(11) 0.0445(9) -0.0036(8) 0.0018(7) -0.0002(7)
C22 0.0401(9) 0.0479(10) 0.0394(9) -0.0143(7) -0.0073(7) 0.0177(7)

loop_
_atom_type_symbol
_atom_type_description
_atom_type_scat_dispersion_real
_atom_type_scat_dispersion_imag
_atom_type_scat_source
C C 0.0181 0.0091 'International Tables Vol C Tables 4.2.6.8 and 6.1.1.4'
H H 0.0000 0.0000 'International Tables Vol C Tables 4.2.6.8 and 6.1.1.4'
N N 0.0311 0.0180 'International Tables Vol C Tables 4.2.6.8 and 6.1.1.4'

loop_
_geom_angle_atom_site_label_1
_geom_angle_atom_site_label_2
_geom_angle_atom_site_label_3
_geom_angle
C1 N1 N2 104.52(12)
C3 N2 N1 111.82(12)
C3 N2 C4 126.53(12)
N1 N2 C4 121.64(11)
C11 N3 N4 104.83(12)
C13 N4 N3 111.49(11)
C13 N4 C14 127.46(12)
N3 N4 C14 120.90(11)
C19 N5 C9 125.21(12)
C19 N5 H5N 117.4(11)
C9 N5 H5N 117.3(11)
N1 C1 C2 111.07(13)
N1 C1 C21 120.46(14)
C2 C1 C21 128.47(14)
C3 C2 C1 105.73(13)
C3 C2 H2A 127.1
C1 C2 H2A 127.1
N2 C3 C2 106.85(14)
N2 C3 H3A 126.6
C2 C3 H3A 126.6
C5 C4 C9 121.08(13)
C5 C4 N2 118.10(12)
C9 C4 N2 120.77(12)
C6 C5 C4 121.73(13)
C6 C5 H5A 119.1
C4 C5 H5A 119.1
C5 C6 C7 117.29(13)
C5 C6 C10 121.26(13)
C7 C6 C10 121.44(13)
C8 C7 C6 121.53(13)
C8 C7 H7A 119.2
C6 C7 H7A 119.2
C7 C8 C9 121.55(12)
C7 C8 H8A 119.2
C9 C8 H8A 119.2
N5 C9 C8 122.02(12)
N5 C9 C4 121.18(12)
C8 C9 C4 116.78(12)
C6 C10 H10A 109.5
C6 C10 H10B 109.5
H10A C10 H10B 109.5
C6 C10 H10C 109.5
H10A C10 H10C 109.5
H10B C10 H10C 109.5
N3 C11 C12 111.01(13)
N3 C11 C22 119.95(14)
C12 C11 C22 129.04(14)
C13 C12 C11 105.66(13)
C13 C12 H12A 127.2
C11 C12 H12A 127.2
N4 C13 C12 107.01(14)
N4 C13 H13A 126.5
C12 C13 H13A 126.5
C15 C14 C19 121.09(12)
C15 C14 N4 118.14(12)
C19 C14 N4 120.75(12)
C16 C15 C14 121.76(13)
C16 C15 H15A 119.1
C14 C15 H15A 119.1
C15 C16 C17 117.20(13)
C15 C16 C20 120.85(13)
C17 C16 C20 121.95(13)
C18 C17 C16 121.59(13)
C18 C17 H17A 119.2
C16 C17 H17A 119.2
C17 C18 C19 121.58(13)
C17 C18 H18A 119.2
C19 C18 H18A 119.2
N5 C19 C18 121.96(12)
N5 C19 C14 121.23(12)
C18 C19 C14 116.76(12)
C16 C20 H20A 109.5
C16 C20 H20B 109.5
H20A C20 H20B 109.5
C16 C20 H20C 109.5
H20A C20 H20C 109.5
H20B C20 H20C 109.5
C1 C21 H21A 109.5
C1 C21 H21B 109.5
H21A C21 H21B 109.5
C1 C21 H21C 109.5
H21A C21 H21C 109.5
H21B C21 H21C 109.5
C11 C22 H22A 109.5
C11 C22 H22B 109.5
H22A C22 H22B 109.5
C11 C22 H22C 109.5
H22A C22 H22C 109.5
H22B C22 H22C 109.5

loop_
_geom_bond_atom_site_label_1
_geom_bond_atom_site_label_2
_geom_bond_distance
N1 C1 1.3413(18)
N1 N2 1.3610(16)
N2 C3 1.3521(19)
N2 C4 1.4319(18)
N3 C11 1.3354(18)
N3 N4 1.3657(16)
N4 C13 1.3527(18)
N4 C14 1.4252(17)
N5 C19 1.3942(18)
N5 C9 1.3950(18)
N5 H5N 0.858(18)
C1 C2 1.393(2)
C1 C21 1.493(2)
C2 C3 1.367(2)
C2 H2A 0.9500
C3 H3A 0.9500
C4 C5 1.389(2)
C4 C9 1.4026(19)
C5 C6 1.387(2)
C5 H5A 0.9500
C6 C7 1.394(2)
C6 C10 1.509(2)
C7 C8 1.3803(19)
C7 H7A 0.9500
C8 C9 1.4021(19)
C8 H8A 0.9500
C10 H10A 0.9800
C10 H10B 0.9800
C10 H10C 0.9800
C11 C12 1.398(2)
C11 C22 1.497(2)
C12 C13 1.367(2)
C12 H12A 0.9500
C13 H13A 0.9500
C14 C15 1.3898(19)
C14 C19 1.4065(19)
C15 C16 1.389(2)
C15 H15A 0.9500
C16 C17 1.393(2)
C16 C20 1.509(2)
C17 C18 1.386(2)
C17 H17A 0.9500
C18 C19 1.3972(19)
C18 H18A 0.9500
C20 H20A 0.9800
C20 H20B 0.9800
C20 H20C 0.9800
C21 H21A 0.9800
C21 H21B 0.9800
C21 H21C 0.9800
C22 H22A 0.9800
C22 H22B 0.9800
C22 H22C 0.9800

loop_
_geom_hbond_atom_site_label_D
_geom_hbond_atom_site_label_H
_geom_hbond_atom_site_label_A
_geom_hbond_distance_DH
_geom_hbond_distance_HA
_geom_hbond_distance_DA
_geom_hbond_angle_DHA
N5 H5N N1 0.858(18) 2.258(17) 2.8342(16) 124.6(14)
N5 H5N N3 0.858(18) 2.198(17) 2.8207(16) 129.2(14)

loop_
_geom_torsion_atom_site_label_1
_geom_torsion_atom_site_label_2
_geom_torsion_atom_site_label_3
_geom_torsion_atom_site_label_4
_geom_torsion
C1 N1 N2 C3 -0.31(15)
C1 N1 N2 C4 179.73(12)
C11 N3 N4 C13 -0.35(15)
C11 N3 N4 C14 -176.27(11)
N2 N1 C1 C2 0.17(15)
N2 N1 C1 C21 -179.16(13)
N1 C1 C2 C3 0.01(16)
C21 C1 C2 C3 179.28(15)
N1 N2 C3 C2 0.33(16)
C4 N2 C3 C2 -179.72(13)
C1 C2 C3 N2 -0.20(16)
C3 N2 C4 C5 -42.98(19)
N1 N2 C4 C5 136.97(13)
C3 N2 C4 C9 134.36(14)
N1 N2 C4 C9 -45.69(18)
C9 C4 C5 C6 -1.6(2)
N2 C4 C5 C6 175.72(12)
C4 C5 C6 C7 -0.2(2)
C4 C5 C6 C10 178.90(13)
C5 C6 C7 C8 1.9(2)
C10 C6 C7 C8 -177.19(13)
C6 C7 C8 C9 -1.8(2)
C19 N5 C9 C8 33.8(2)
C19 N5 C9 C4 -147.77(13)
C7 C8 C9 N5 178.53(12)
C7 C8 C9 C4 0.04(19)
C5 C4 C9 N5 -176.85(12)
N2 C4 C9 N5 5.89(19)
C5 C4 C9 C8 1.65(19)
N2 C4 C9 C8 -175.60(12)
N4 N3 C11 C12 0.25(15)
N4 N3 C11 C22 -179.25(12)
N3 C11 C12 C13 -0.06(17)
C22 C11 C12 C13 179.37(14)
N3 N4 C13 C12 0.32(16)
C14 N4 C13 C12 175.91(13)
C11 C12 C13 N4 -0.16(17)
C13 N4 C14 C15 -39.31(19)
N3 N4 C14 C15 135.90(12)
C13 N4 C14 C19 139.40(14)
N3 N4 C14 C19 -45.38(17)
C19 C14 C15 C16 -1.15(19)
N4 C14 C15 C16 177.56(12)
C14 C15 C16 C17 0.35(19)
C14 C15 C16 C20 -179.58(13)
C15 C16 C17 C18 0.1(2)
C20 C16 C17 C18 -179.94(13)
C16 C17 C18 C19 0.2(2)
C9 N5 C19 C18 33.4(2)
C9 N5 C19 C14 -148.95(13)
C17 C18 C19 N5 176.77(12)
C17 C18 C19 C14 -0.94(19)
C15 C14 C19 N5 -176.32(12)
N4 C14 C19 N5 5.00(18)
C15 C14 C19 C18 1.40(18)
N4 C14 C19 C18 -177.28(11)
